data_7227652
loop_
_publ_author_name
'Schmidt, Bernd M.'
'Meyer, Annika K.'
'Lentz, Dieter'

_publ_section_title
;
 Solid state structures of fluorine-rich fluoranthenes
;
_journal_issue 9
_journal_name_full CrystEngComm
_journal_page_first 1328
_journal_paper_doi 10.1039/C6CE02558G
_journal_volume 19
_journal_year 2017
_chemical_formula_moiety 'C21 H17 F3'
_chemical_formula_sum 'C21 H17 F3'
_chemical_formula_weight 326.34
_space_group_crystal_system monoclinic
_space_group_IT_number 14
_space_group_name_Hall '-P 2ybc'
_space_group_name_H-M_alt 'P 1 21/c 1'
_symmetry_space_group_name_Hall '-P 2ybc'
_symmetry_space_group_name_H-M 'P 1 21/c 1'
_atom_sites_solution_hydrogens geom
_audit_creation_method SHELXL-2016/6
_audit_update_record
;
2016-12-13 deposited with the CCDC.
2017-02-08 downloaded from the CCDC.
;
_cell_angle_alpha 90
_cell_angle_beta 106.535(2)
_cell_angle_gamma 90
_cell_formula_units_Z 8
_cell_length_a 21.1643(12)
_cell_length_b 11.9365(6)
_cell_length_c 12.8317(8)
_cell_measurement_reflns_used 6103
_cell_measurement_temperature 100(2)
_cell_measurement_theta_max 24.858
_cell_measurement_theta_min 2.377
_cell_volume 3107.6(3)
_computing_cell_refinement 'Bruker SAINT'
_computing_data_collection 'Bruker APEX2'
_computing_data_reduction 'Bruker SAINT'
_computing_structure_refinement 'SHELXL-2016/6 (Sheldrick, 2016)'
_computing_structure_solution 'SHELXS-97 (Sheldrick 2008)'
_diffrn_ambient_temperature 100(2)
_diffrn_measured_fraction_theta_full 0.999
_diffrn_measured_fraction_theta_max 0.999
_diffrn_measurement_device_type 'Bruker D8 Venture Photon'
_diffrn_measurement_method '\f and \w scans'
_diffrn_radiation_type MoK\a
_diffrn_radiation_wavelength 0.71073
_diffrn_reflns_av_R_equivalents 0.0588
_diffrn_reflns_av_unetI/netI 0.0515
_diffrn_reflns_Laue_measured_fraction_full 0.999
_diffrn_reflns_Laue_measured_fraction_max 0.999
_diffrn_reflns_limit_h_max 24
_diffrn_reflns_limit_h_min -25
_diffrn_reflns_limit_k_max 14
_diffrn_reflns_limit_k_min -13
_diffrn_reflns_limit_l_max 15
_diffrn_reflns_limit_l_min -15
_diffrn_reflns_number 23923
_diffrn_reflns_point_group_measured_fraction_full 0.999
_diffrn_reflns_point_group_measured_fraction_max 0.999
_diffrn_reflns_theta_full 25.000
_diffrn_reflns_theta_max 25.027
_diffrn_reflns_theta_min 2.378
_diffrn_source 'Incoatec Microfocus Source'
_exptl_absorpt_coefficient_mu 0.105
_exptl_absorpt_correction_T_max 0.7454
_exptl_absorpt_correction_T_min 0.7177
_exptl_absorpt_correction_type multi-scan
_exptl_absorpt_process_details 'SADABS (Bruker-AXS)'
_exptl_crystal_colour colourless
_exptl_crystal_density_diffrn 1.395
_exptl_crystal_description prism
_exptl_crystal_F_000 1360
_exptl_crystal_size_max 0.500
_exptl_crystal_size_mid 0.310
_exptl_crystal_size_min 0.270
_refine_diff_density_max 0.494
_refine_diff_density_min -0.254
_refine_diff_density_rms 0.052
_refine_ls_extinction_method none
_refine_ls_goodness_of_fit_ref 1.018
_refine_ls_hydrogen_treatment constr
_refine_ls_matrix_type full
_refine_ls_number_parameters 441
_refine_ls_number_reflns 5485
_refine_ls_number_restraints 0
_refine_ls_restrained_S_all 1.018
_refine_ls_R_factor_all 0.0929
_refine_ls_R_factor_gt 0.0567
_refine_ls_shift/su_max 0.000
_refine_ls_shift/su_mean 0.000
_refine_ls_structure_factor_coef Fsqd
_refine_ls_weighting_details 'w=1/[\s^2^(Fo^2^)+(0.0635P)^2^+3.0113P] where P=(Fo^2^+2Fc^2^)/3'
_refine_ls_weighting_scheme calc
_refine_ls_wR_factor_gt 0.1301
_refine_ls_wR_factor_ref 0.1460
_reflns_Friedel_coverage 0.000
_reflns_number_gt 3871
_reflns_number_total 5485
_reflns_threshold_expression 'I > 2\s(I)'
_cod_data_source_file c6ce02558g2.cif
_cod_data_source_block shelx
_cod_depositor_comments
;
Adding full bibliography for 7227646--7227652.cif.

2017-10-04
Z value and formula fixed to values more according to usual
chemical conventions.                 miguel
;
_cod_original_formula_sum 'C42 H34 F6'
_cod_original_formula_weight 652.69
_cod_original_formula_units_Z 4
_cod_database_code 7227652
_shelx_shelxl_version_number 2016/6
_shelx_space_group_comment
;
The symmetry employed for this shelxl refinement is uniquely defined
by the following loop, which should always be used as a source of
symmetry information in preference to the above space-group names.
They are only intended as comments.
;
_shelx_estimated_absorpt_t_min 0.950
_shelx_estimated_absorpt_t_max 0.972

loop_
_space_group_symop_operation_xyz
'x, y, z'
'-x, y+1/2, -z+1/2'
'-x, -y, -z'
'x, -y-1/2, z-1/2'

loop_
_atom_site_label
_atom_site_type_symbol
_atom_site_fract_x
_atom_site_fract_y
_atom_site_fract_z
_atom_site_U_iso_or_equiv
_atom_site_adp_type
_atom_site_occupancy
_atom_site_site_symmetry_order
_atom_site_calc_flag
_atom_site_refinement_flags_posn
_atom_site_refinement_flags_adp
F1 F 0.55065(10) 0.42278(17) 0.10511(16) 0.0570(6) Uani 1 1 d . .
F2 F 0.50822(8) 0.27819(16) 0.15723(16) 0.0546(6) Uani 1 1 d . .
F3 F 0.53936(8) 0.41757(15) 0.26509(15) 0.0497(5) Uani 1 1 d . .
C1 C 0.79210(12) 0.0724(2) 0.4228(2) 0.0201(6) Uani 1 1 d . .
C2 C 0.72279(12) 0.0636(2) 0.3954(2) 0.0200(6) Uani 1 1 d . .
C3 C 0.69534(14) -0.0350(2) 0.4215(2) 0.0296(7) Uani 1 1 d . .
C4 C 0.73909(17) -0.1129(2) 0.4897(2) 0.0368(8) Uani 1 1 d . .
H4 H 0.720896 -0.178301 0.512042 0.044 Uiso 1 1 calc R U
C5 C 0.80506(17) -0.0988(2) 0.5243(2) 0.0382(8) Uani 1 1 d . .
H5 H 0.831615 -0.151649 0.572839 0.046 Uiso 1 1 calc R U
C6 C 0.83486(14) -0.0061(2) 0.4889(2) 0.0308(7) Uani 1 1 d . .
C7 C 0.90273(15) 0.0181(3) 0.5129(2) 0.0413(9) Uani 1 1 d . .
H7 H 0.934183 -0.031399 0.557474 0.050 Uiso 1 1 calc R U
C8 C 0.92318(14) 0.1121(3) 0.4723(2) 0.0398(8) Uani 1 1 d . .
H8 H 0.969255 0.125709 0.490264 0.048 Uiso 1 1 calc R U
C9 C 0.88058(14) 0.1910(3) 0.4050(2) 0.0337(7) Uani 1 1 d . .
C10 C 0.81302(12) 0.1685(2) 0.3768(2) 0.0210(6) Uani 1 1 d . .
C11 C 0.75111(13) 0.2240(2) 0.3120(2) 0.0199(6) Uani 1 1 d . .
C12 C 0.73932(14) 0.3151(2) 0.2401(2) 0.0264(6) Uani 1 1 d . .
C13 C 0.67426(15) 0.3504(2) 0.1996(2) 0.0309(7) Uani 1 1 d . .
H13 H 0.664627 0.409427 0.147780 0.037 Uiso 1 1 calc R U
C14 C 0.62343(13) 0.3038(2) 0.2314(2) 0.0265(6) Uani 1 1 d . .
C15 C 0.63336(13) 0.2116(2) 0.3021(2) 0.0257(6) Uani 1 1 d . .
C16 C 0.69721(12) 0.1653(2) 0.3326(2) 0.0185(6) Uani 1 1 d . .
C17 C 0.62473(15) -0.0713(3) 0.3777(3) 0.0416(8) Uani 1 1 d . .
H17A H 0.599827 -0.047007 0.427445 0.062 Uiso 1 1 calc R U
H17B H 0.622721 -0.153075 0.371045 0.062 Uiso 1 1 calc R U
H17C H 0.605590 -0.037388 0.306088 0.062 Uiso 1 1 calc R U
C18 C 0.91229(15) 0.2945(3) 0.3753(3) 0.0496(9) Uani 1 1 d . .
H18A H 0.914150 0.288305 0.300089 0.074 Uiso 1 1 calc R U
H18B H 0.957076 0.302004 0.424091 0.074 Uiso 1 1 calc R U
H18C H 0.886303 0.360497 0.382441 0.074 Uiso 1 1 calc R U
C19 C 0.58127(14) 0.1741(3) 0.3542(3) 0.0372(8) Uani 1 1 d . .
H19A H 0.549694 0.125038 0.303929 0.056 Uiso 1 1 calc R U
H19B H 0.558156 0.239784 0.371002 0.056 Uiso 1 1 calc R U
H19C H 0.602167 0.133206 0.421366 0.056 Uiso 1 1 calc R U
C20 C 0.78942(16) 0.3733(2) 0.1959(3) 0.0375(8) Uani 1 1 d . .
H20A H 0.812105 0.430991 0.247380 0.056 Uiso 1 1 calc R U
H20B H 0.767121 0.408201 0.126034 0.056 Uiso 1 1 calc R U
H20C H 0.821619 0.318477 0.185714 0.056 Uiso 1 1 calc R U
C21 C 0.55621(15) 0.3550(3) 0.1900(3) 0.0403(8) Uani 1 1 d . .
F4 F 0.96880(8) 0.48250(14) 0.58286(14) 0.0387(4) Uani 1 1 d . .
F5 F 0.98859(8) 0.44148(15) 0.75185(14) 0.0414(5) Uani 1 1 d . .
F6 F 0.93964(8) 0.32332(13) 0.63031(14) 0.0405(4) Uani 1 1 d . .
C22 C 0.72129(14) 0.7241(2) 0.7131(2) 0.0245(6) Uani 1 1 d . .
C23 C 0.78969(13) 0.7171(2) 0.7557(2) 0.0249(6) Uani 1 1 d . .
C24 C 0.82096(15) 0.7904(2) 0.8402(2) 0.0310(7) Uani 1 1 d . .
C25 C 0.78096(18) 0.8752(2) 0.8682(3) 0.0412(8) Uani 1 1 d . .
H25 H 0.801351 0.926413 0.924326 0.049 Uiso 1 1 calc R U
C26 C 0.7160(2) 0.8863(3) 0.8193(3) 0.0495(9) Uani 1 1 d . .
H26 H 0.692543 0.946927 0.838795 0.059 Uiso 1 1 calc R U
C27 C 0.68237(17) 0.8092(3) 0.7397(3) 0.0402(8) Uani 1 1 d . .
C28 C 0.61403(17) 0.8074(3) 0.6842(3) 0.0468(9) Uani 1 1 d . .
H28 H 0.585448 0.863140 0.698251 0.056 Uiso 1 1 calc R U
C29 C 0.59027(16) 0.7255(3) 0.6112(3) 0.0472(9) Uani 1 1 d . .
H29 H 0.544500 0.727308 0.574199 0.057 Uiso 1 1 calc R U
C30 C 0.62743(14) 0.6374(3) 0.5851(3) 0.0386(8) Uani 1 1 d . .
C31 C 0.69420(13) 0.6349(2) 0.6403(2) 0.0264(6) Uani 1 1 d . .
C32 C 0.75300(13) 0.5621(2) 0.6415(2) 0.0201(6) Uani 1 1 d . .
C33 C 0.75803(13) 0.4579(2) 0.5952(2) 0.0223(6) Uani 1 1 d . .
C34 C 0.82103(13) 0.4182(2) 0.6049(2) 0.0257(6) Uani 1 1 d . .
H34 H 0.826053 0.345978 0.577075 0.031 Uiso 1 1 calc R U
C35 C 0.87765(13) 0.4812(2) 0.6545(2) 0.0230(6) Uani 1 1 d . .
C36 C 0.87361(13) 0.5854(2) 0.7004(2) 0.0227(6) Uani 1 1 d . .
C37 C 0.81021(13) 0.6203(2) 0.7027(2) 0.0214(6) Uani 1 1 d . .
C38 C 0.89031(15) 0.7832(3) 0.9112(2) 0.0380(8) Uani 1 1 d . .
H38A H 0.905639 0.705511 0.913737 0.057 Uiso 1 1 calc R U
H38B H 0.892187 0.808203 0.984729 0.057 Uiso 1 1 calc R U
H38C H 0.918618 0.831204 0.881594 0.057 Uiso 1 1 calc R U
C39 C 0.59048(15) 0.5586(3) 0.4972(3) 0.0543(10) Uani 1 1 d . .
H39A H 0.617760 0.540747 0.449201 0.081 Uiso 1 1 calc R U
H39B H 0.549469 0.594180 0.454878 0.081 Uiso 1 1 calc R U
H39C H 0.580155 0.489515 0.530279 0.081 Uiso 1 1 calc R U
C40 C 0.70147(15) 0.3810(2) 0.5400(2) 0.0356(7) Uani 1 1 d . .
H40A H 0.682685 0.404585 0.464311 0.053 Uiso 1 1 calc R U
H40B H 0.667457 0.384802 0.578143 0.053 Uiso 1 1 calc R U
H40C H 0.717657 0.303912 0.541772 0.053 Uiso 1 1 calc R U
C41 C 0.93289(13) 0.6607(2) 0.7344(2) 0.0297(7) Uani 1 1 d . .
H41A H 0.959820 0.639462 0.807331 0.045 Uiso 1 1 calc R U
H41B H 0.918444 0.738588 0.735264 0.045 Uiso 1 1 calc R U
H41C H 0.959045 0.653048 0.682898 0.045 Uiso 1 1 calc R U
C42 C 0.94296(14) 0.4333(2) 0.6553(2) 0.0305(7) Uani 1 1 d . .

loop_
_atom_site_aniso_label
_atom_site_aniso_U_11
_atom_site_aniso_U_22
_atom_site_aniso_U_33
_atom_site_aniso_U_23
_atom_site_aniso_U_13
_atom_site_aniso_U_12
F1 0.0575(13) 0.0595(12) 0.0435(12) 0.0119(10) -0.0027(10) 0.0282(10)
F2 0.0287(10) 0.0566(12) 0.0619(13) -0.0140(10) -0.0140(9) 0.0097(9)
F3 0.0362(10) 0.0538(11) 0.0518(12) -0.0139(9) 0.0007(9) 0.0218(9)
C1 0.0220(14) 0.0254(14) 0.0118(13) -0.0039(11) 0.0032(11) 0.0080(11)
C2 0.0244(14) 0.0208(13) 0.0167(14) -0.0047(11) 0.0089(11) -0.0016(11)
C3 0.0407(17) 0.0247(15) 0.0282(16) -0.0048(12) 0.0175(14) -0.0045(13)
C4 0.061(2) 0.0241(15) 0.0301(17) 0.0006(13) 0.0210(16) 0.0037(15)
C5 0.062(2) 0.0289(16) 0.0207(16) 0.0037(13) 0.0066(15) 0.0198(15)
C6 0.0366(18) 0.0379(17) 0.0151(14) -0.0089(13) 0.0027(13) 0.0123(14)
C7 0.0339(18) 0.058(2) 0.0246(17) -0.0117(16) -0.0036(14) 0.0256(16)
C8 0.0157(15) 0.070(2) 0.0311(18) -0.0189(17) 0.0030(13) 0.0051(15)
C9 0.0226(15) 0.058(2) 0.0212(15) -0.0148(14) 0.0078(12) -0.0069(14)
C10 0.0165(13) 0.0318(15) 0.0169(14) -0.0103(11) 0.0085(11) -0.0028(11)
C11 0.0265(14) 0.0202(13) 0.0134(13) -0.0037(11) 0.0065(11) -0.0011(11)
C12 0.0345(17) 0.0229(14) 0.0238(15) -0.0045(12) 0.0116(13) -0.0036(12)
C13 0.0421(18) 0.0249(15) 0.0223(15) 0.0003(12) 0.0037(13) 0.0040(13)
C14 0.0239(15) 0.0279(15) 0.0225(15) -0.0056(12) -0.0020(12) 0.0067(12)
C15 0.0212(15) 0.0270(15) 0.0264(15) -0.0112(12) 0.0026(12) -0.0026(12)
C16 0.0154(13) 0.0235(13) 0.0152(13) -0.0076(11) 0.0020(10) 0.0007(11)
C17 0.046(2) 0.0312(17) 0.053(2) -0.0093(15) 0.0221(17) -0.0162(15)
C18 0.0290(17) 0.089(3) 0.0322(19) -0.0080(18) 0.0108(14) -0.0276(18)
C19 0.0195(15) 0.0418(18) 0.050(2) -0.0075(15) 0.0099(14) -0.0006(13)
C20 0.049(2) 0.0325(16) 0.0371(18) 0.0064(14) 0.0221(16) -0.0019(14)
C21 0.0345(18) 0.0405(18) 0.0378(19) -0.0088(16) -0.0029(15) 0.0071(15)
F4 0.0358(10) 0.0475(10) 0.0401(10) 0.0050(8) 0.0227(8) 0.0083(8)
F5 0.0272(9) 0.0599(12) 0.0309(10) -0.0026(8) -0.0016(8) 0.0157(8)
F6 0.0441(11) 0.0327(10) 0.0437(11) 0.0011(8) 0.0111(8) 0.0160(8)
C22 0.0348(16) 0.0222(14) 0.0220(15) 0.0057(11) 0.0170(13) 0.0061(12)
C23 0.0329(16) 0.0242(14) 0.0206(14) 0.0035(12) 0.0125(12) -0.0026(12)
C24 0.0469(19) 0.0244(15) 0.0263(16) -0.0006(12) 0.0177(14) -0.0059(13)
C25 0.070(3) 0.0260(16) 0.0338(18) -0.0093(14) 0.0243(18) -0.0025(16)
C26 0.076(3) 0.0336(18) 0.051(2) 0.0011(16) 0.038(2) 0.0154(18)
C27 0.056(2) 0.0368(18) 0.0377(19) 0.0107(15) 0.0297(17) 0.0119(16)
C28 0.049(2) 0.052(2) 0.051(2) 0.0132(18) 0.0320(18) 0.0288(17)
C29 0.0325(18) 0.069(2) 0.044(2) 0.0156(19) 0.0171(16) 0.0173(17)
C30 0.0269(17) 0.056(2) 0.0353(18) 0.0081(15) 0.0120(14) 0.0029(15)
C31 0.0238(15) 0.0383(16) 0.0188(14) 0.0111(12) 0.0088(12) -0.0019(13)
C32 0.0262(14) 0.0207(13) 0.0162(13) 0.0033(11) 0.0107(11) -0.0040(11)
C33 0.0260(15) 0.0250(14) 0.0150(14) 0.0026(11) 0.0041(11) -0.0059(12)
C34 0.0332(16) 0.0223(14) 0.0235(15) 0.0024(12) 0.0111(13) -0.0005(12)
C35 0.0253(15) 0.0234(14) 0.0216(15) 0.0073(11) 0.0086(12) 0.0039(11)
C36 0.0232(14) 0.0294(15) 0.0169(14) 0.0045(11) 0.0078(11) -0.0029(12)
C37 0.0253(15) 0.0221(13) 0.0166(14) 0.0065(11) 0.0055(12) -0.0015(11)
C38 0.0465(19) 0.0386(17) 0.0299(17) -0.0113(14) 0.0125(15) -0.0172(15)
C39 0.0219(17) 0.078(3) 0.055(2) -0.005(2) -0.0017(16) 0.0036(17)
C40 0.0412(18) 0.0321(16) 0.0273(16) -0.0008(13) -0.0004(14) -0.0070(14)
C41 0.0252(15) 0.0350(16) 0.0280(16) -0.0030(13) 0.0060(12) -0.0049(13)
C42 0.0283(16) 0.0338(17) 0.0293(16) -0.0002(13) 0.0082(13) 0.0045(13)

loop_
_atom_type_symbol
_atom_type_description
_atom_type_scat_dispersion_real
_atom_type_scat_dispersion_imag
_atom_type_scat_source
C C 0.0033 0.0016 'International Tables Vol C Tables 4.2.6.8 and 6.1.1.4'
H H 0.0000 0.0000 'International Tables Vol C Tables 4.2.6.8 and 6.1.1.4'
F F 0.0171 0.0103 'International Tables Vol C Tables 4.2.6.8 and 6.1.1.4'

loop_
_geom_angle_atom_site_label_1
_geom_angle_atom_site_label_2
_geom_angle_atom_site_label_3
_geom_angle
C6 C1 C2 123.1(2)
C6 C1 C10 124.5(2)
C2 C1 C10 112.4(2)
C3 C2 C1 118.5(2)
C3 C2 C16 135.5(2)
C1 C2 C16 105.7(2)
C2 C3 C4 117.2(3)
C2 C3 C17 126.2(3)
C4 C3 C17 116.4(3)
C5 C4 C3 123.5(3)
C4 C5 C6 120.5(3)
C1 C6 C7 115.8(3)
C1 C6 C5 116.5(3)
C7 C6 C5 127.7(3)
C8 C7 C6 120.1(3)
C7 C8 C9 124.5(3)
C10 C9 C8 117.2(3)
C10 C9 C18 126.1(3)
C8 C9 C18 116.6(3)
C9 C10 C1 117.8(2)
C9 C10 C11 136.9(3)
C1 C10 C11 105.2(2)
C12 C11 C16 120.1(2)
C12 C11 C10 132.4(2)
C16 C11 C10 107.5(2)
C13 C12 C11 116.9(2)
C13 C12 C20 116.6(2)
C11 C12 C20 126.4(3)
C14 C13 C12 122.8(3)
C13 C14 C15 121.6(2)
C13 C14 C21 118.3(3)
C15 C14 C21 120.1(3)
C14 C15 C16 116.3(2)
C14 C15 C19 121.7(2)
C16 C15 C19 121.6(2)
C15 C16 C11 120.7(2)
C15 C16 C2 130.5(2)
C11 C16 C2 108.5(2)
F1 C21 F2 106.0(2)
F1 C21 F3 105.6(2)
F2 C21 F3 105.8(3)
F1 C21 C14 113.0(3)
F2 C21 C14 112.9(2)
F3 C21 C14 113.0(2)
C23 C22 C27 124.1(3)
C23 C22 C31 112.9(2)
C27 C22 C31 122.9(3)
C22 C23 C24 118.2(2)
C22 C23 C37 106.1(2)
C24 C23 C37 135.4(3)
C23 C24 C25 116.9(3)
C23 C24 C38 126.9(3)
C25 C24 C38 115.9(3)
C26 C25 C24 123.6(3)
C25 C26 C27 120.8(3)
C26 C27 C22 115.9(3)
C26 C27 C28 127.3(3)
C22 C27 C28 116.8(3)
C29 C28 C27 119.0(3)
C28 C29 C30 125.7(3)
C31 C30 C29 116.8(3)
C31 C30 C39 127.2(3)
C29 C30 C39 116.0(3)
C30 C31 C22 118.7(3)
C30 C31 C32 137.0(3)
C22 C31 C32 104.2(2)
C33 C32 C37 120.9(2)
C33 C32 C31 132.0(2)
C37 C32 C31 107.1(2)
C34 C33 C32 117.0(2)
C34 C33 C40 116.5(2)
C32 C33 C40 126.4(2)
C33 C34 C35 122.1(2)
C36 C35 C34 121.6(2)
C36 C35 C42 120.6(2)
C34 C35 C42 117.8(2)
C35 C36 C37 116.5(2)
C35 C36 C41 120.8(2)
C37 C36 C41 122.4(2)
C36 C37 C32 120.6(2)
C36 C37 C23 130.5(2)
C32 C37 C23 108.8(2)
F4 C42 F5 106.3(2)
F4 C42 F6 105.4(2)
F5 C42 F6 105.4(2)
F4 C42 C35 112.8(2)
F5 C42 C35 113.6(2)
F6 C42 C35 112.7(2)

loop_
_geom_bond_atom_site_label_1
_geom_bond_atom_site_label_2
_geom_bond_distance
F1 C21 1.335(4)
F2 C21 1.344(4)
F3 C21 1.345(3)
C1 C6 1.407(4)
C1 C2 1.412(4)
C1 C10 1.417(4)
C2 C3 1.395(4)
C2 C16 1.472(4)
C3 C4 1.424(4)
C3 C17 1.503(4)
C4 C5 1.350(5)
C5 C6 1.411(4)
C6 C7 1.411(4)
C7 C8 1.358(5)
C8 C9 1.416(4)
C9 C10 1.398(4)
C9 C18 1.505(4)
C10 C11 1.493(4)
C11 C12 1.402(4)
C11 C16 1.426(4)
C12 C13 1.392(4)
C12 C20 1.506(4)
C13 C14 1.372(4)
C14 C15 1.404(4)
C14 C21 1.500(4)
C15 C16 1.409(4)
C15 C19 1.510(4)
F4 C42 1.340(3)
F5 C42 1.340(3)
F6 C42 1.349(3)
C22 C23 1.397(4)
C22 C27 1.409(4)
C22 C31 1.425(4)
C23 C24 1.404(4)
C23 C37 1.467(4)
C24 C25 1.429(4)
C24 C38 1.494(4)
C25 C26 1.345(5)
C26 C27 1.409(5)
C27 C28 1.419(5)
C28 C29 1.348(5)
C29 C30 1.409(5)
C30 C31 1.389(4)
C30 C39 1.506(5)
C31 C32 1.515(4)
C32 C33 1.396(4)
C32 C37 1.423(4)
C33 C34 1.387(4)
C33 C40 1.515(4)
C34 C35 1.405(4)
C35 C36 1.389(4)
C35 C42 1.493(4)
C36 C37 1.413(4)
C36 C41 1.504(4)

loop_
_geom_torsion_atom_site_label_1
_geom_torsion_atom_site_label_2
_geom_torsion_atom_site_label_3
_geom_torsion_atom_site_label_4
_geom_torsion
C6 C1 C2 C3 -9.6(4)
C10 C1 C2 C3 170.6(2)
C6 C1 C2 C16 176.1(2)
C10 C1 C2 C16 -3.7(3)
C1 C2 C3 C4 9.9(4)
C16 C2 C3 C4 -177.9(3)
C1 C2 C3 C17 -165.1(3)
C16 C2 C3 C17 7.2(5)
C2 C3 C4 C5 -3.9(4)
C17 C3 C4 C5 171.6(3)
C3 C4 C5 C6 -3.3(4)
C2 C1 C6 C7 -177.0(2)
C10 C1 C6 C7 2.8(4)
C2 C1 C6 C5 2.4(4)
C10 C1 C6 C5 -177.8(2)
C4 C5 C6 C1 4.0(4)
C4 C5 C6 C7 -176.7(3)
C1 C6 C7 C8 -0.3(4)
C5 C6 C7 C8 -179.7(3)
C6 C7 C8 C9 -0.2(5)
C7 C8 C9 C10 -1.7(4)
C7 C8 C9 C18 175.3(3)
C8 C9 C10 C1 3.8(4)
C18 C9 C10 C1 -172.9(3)
C8 C9 C10 C11 179.1(3)
C18 C9 C10 C11 2.4(5)
C6 C1 C10 C9 -4.7(4)
C2 C1 C10 C9 175.2(2)
C6 C1 C10 C11 178.7(2)
C2 C1 C10 C11 -1.5(3)
C9 C10 C11 C12 11.5(5)
C1 C10 C11 C12 -172.9(3)
C9 C10 C11 C16 -169.3(3)
C1 C10 C11 C16 6.3(3)
C16 C11 C12 C13 5.9(4)
C10 C11 C12 C13 -175.0(3)
C16 C11 C12 C20 -169.4(3)
C10 C11 C12 C20 9.7(5)
C11 C12 C13 C14 3.3(4)
C20 C12 C13 C14 179.0(3)
C12 C13 C14 C15 -4.2(4)
C12 C13 C14 C21 174.7(3)
C13 C14 C15 C16 -4.2(4)
C21 C14 C15 C16 176.9(2)
C13 C14 C15 C19 168.0(3)
C21 C14 C15 C19 -10.9(4)
C14 C15 C16 C11 13.2(3)
C19 C15 C16 C11 -158.9(2)
C14 C15 C16 C2 -173.1(2)
C19 C15 C16 C2 14.7(4)
C12 C11 C16 C15 -14.5(4)
C10 C11 C16 C15 166.2(2)
C12 C11 C16 C2 170.6(2)
C10 C11 C16 C2 -8.7(3)
C3 C2 C16 C15 20.6(5)
C1 C2 C16 C15 -166.5(3)
C3 C2 C16 C11 -165.2(3)
C1 C2 C16 C11 7.7(3)
C13 C14 C21 F1 16.1(4)
C15 C14 C21 F1 -164.9(2)
C13 C14 C21 F2 136.3(3)
C15 C14 C21 F2 -44.8(4)
C13 C14 C21 F3 -103.7(3)
C15 C14 C21 F3 75.2(3)
C27 C22 C23 C24 8.4(4)
C31 C22 C23 C24 -170.8(2)
C27 C22 C23 C37 -177.2(2)
C31 C22 C23 C37 3.5(3)
C22 C23 C24 C25 -6.7(4)
C37 C23 C24 C25 -178.9(3)
C22 C23 C24 C38 167.3(3)
C37 C23 C24 C38 -4.9(5)
C23 C24 C25 C26 1.1(4)
C38 C24 C25 C26 -173.6(3)
C24 C25 C26 C27 3.5(5)
C25 C26 C27 C22 -2.1(5)
C25 C26 C27 C28 177.5(3)
C23 C22 C27 C26 -4.0(4)
C31 C22 C27 C26 175.2(3)
C23 C22 C27 C28 176.4(3)
C31 C22 C27 C28 -4.4(4)
C26 C27 C28 C29 -178.9(3)
C22 C27 C28 C29 0.6(4)
C27 C28 C29 C30 1.3(5)
C28 C29 C30 C31 0.5(5)
C28 C29 C30 C39 -177.4(3)
C29 C30 C31 C22 -4.1(4)
C39 C30 C31 C22 173.5(3)
C29 C30 C31 C32 -179.4(3)
C39 C30 C31 C32 -1.7(6)
C23 C22 C31 C30 -174.5(2)
C27 C22 C31 C30 6.2(4)
C23 C22 C31 C32 2.2(3)
C27 C22 C31 C32 -177.1(2)
C30 C31 C32 C33 -11.0(5)
C22 C31 C32 C33 173.2(3)
C30 C31 C32 C37 168.5(3)
C22 C31 C32 C37 -7.2(3)
C37 C32 C33 C34 -4.6(4)
C31 C32 C33 C34 174.9(2)
C37 C32 C33 C40 172.2(2)
C31 C32 C33 C40 -8.3(4)
C32 C33 C34 C35 -2.8(4)
C40 C33 C34 C35 -180.0(2)
C33 C34 C35 C36 2.5(4)
C33 C34 C35 C42 -176.7(2)
C34 C35 C36 C37 5.2(4)
C42 C35 C36 C37 -175.7(2)
C34 C35 C36 C41 -168.6(2)
C42 C35 C36 C41 10.5(4)
C35 C36 C37 C32 -12.5(4)
C41 C36 C37 C32 161.2(2)
C35 C36 C37 C23 171.9(2)
C41 C36 C37 C23 -14.5(4)
C33 C32 C37 C36 12.6(4)
C31 C32 C37 C36 -167.0(2)
C33 C32 C37 C23 -170.9(2)
C31 C32 C37 C23 9.5(3)
C22 C23 C37 C36 167.9(3)
C24 C23 C37 C36 -19.2(5)
C22 C23 C37 C32 -8.2(3)
C24 C23 C37 C32 164.7(3)
C36 C35 C42 F4 -74.8(3)
C34 C35 C42 F4 104.4(3)
C36 C35 C42 F5 46.3(3)
C34 C35 C42 F5 -134.5(3)
C36 C35 C42 F6 166.0(2)
C34 C35 C42 F6 -14.8(4)
